data_7240200
loop_
_publ_author_name
'Pettersen, Anna'
'Putra, Okky Dwichandra'
'Light, Mark E.'
'Namatame, Yukiko'

_publ_section_title
;
 Invitation to Submit: The Cambridge Structural Database " A peculiar
 dehydration and solid-solid phase transition of the active pharmaceutical
 ingredient AZD9898 based on in situ single crystal-to-single crystal
 transformations "
;
_journal_name_full CrystEngComm
_journal_paper_doi 10.1039/D0CE00276C
_journal_year 2020
_chemical_absolute_configuration ad
_chemical_formula_moiety '2(C20 H19 Cl F3 N3 O4), 0.5(H2 O)'
_chemical_formula_sum 'C40 H39 Cl2 F6 N6 O8.5'
_chemical_formula_weight 924.66
_chemical_properties_physical Moisture-sensitive
_space_group_crystal_system triclinic
_space_group_IT_number 1
_space_group_name_Hall 'P 1'
_space_group_name_H-M_alt 'P 1'
_atom_sites_solution_hydrogens mixed
_audit_creation_method SHELXL-2016/6
_audit_update_record
;
2020-02-07 deposited with the CCDC.	2020-03-24 downloaded from the CCDC.
;
_cell_angle_alpha 103.378(3)
_cell_angle_beta 105.493(3)
_cell_angle_gamma 104.407(3)
_cell_formula_units_Z 1
_cell_length_a 9.0757(3)
_cell_length_b 11.0502(4)
_cell_length_c 11.7199(5)
_cell_measurement_reflns_used 10496
_cell_measurement_temperature 100(2)
_cell_measurement_theta_max 28.698
_cell_measurement_theta_min 3.109
_cell_volume 1039.69(8)
_computing_cell_refinement 'CrysAlisPro 1.171.38.41 (Rigaku Oxford Diffraction, 2015)'
_computing_data_collection 'CrystalClear-SM Expert 3.1 (Rigaku, 2013)'
_computing_data_reduction 'CrysAlisPro 1.171.38.41 (Rigaku Oxford Diffraction, 2015)'
_computing_structure_refinement 'SHELXL-2016/6 (Sheldrick, 2016)'
_computing_structure_solution 'SHELXT 2014/4 (Sheldrick, 2014)'
_diffrn_ambient_pressure 101.3
_diffrn_ambient_temperature 100(2)
_diffrn_detector_area_resol_mean 28.5714
_diffrn_measured_fraction_theta_full 0.998
_diffrn_measured_fraction_theta_max 0.997
_diffrn_measurement_device_type 'Rigaku AFC12 FRE-VHF'
_diffrn_measurement_method \w-scan
_diffrn_radiation_probe x-ray
_diffrn_radiation_type MoK\a
_diffrn_radiation_wavelength 0.71073
_diffrn_reflns_av_R_equivalents 0.0484
_diffrn_reflns_av_unetI/netI 0.0518
_diffrn_reflns_Laue_measured_fraction_full 0.998
_diffrn_reflns_Laue_measured_fraction_max 0.997
_diffrn_reflns_limit_h_max 12
_diffrn_reflns_limit_h_min -12
_diffrn_reflns_limit_k_max 14
_diffrn_reflns_limit_k_min -14
_diffrn_reflns_limit_l_max 15
_diffrn_reflns_limit_l_min -15
_diffrn_reflns_number 25300
_diffrn_reflns_point_group_measured_fraction_full 0.985
_diffrn_reflns_point_group_measured_fraction_max 0.979
_diffrn_reflns_theta_full 26.000
_diffrn_reflns_theta_max 28.698
_diffrn_reflns_theta_min 3.109
_diffrn_source 'Rotating anode'
_diffrn_source_type 'Rotating anode'
_exptl_absorpt_coefficient_mu 0.245
_exptl_absorpt_correction_T_max 1.0000
_exptl_absorpt_correction_T_min 0.5638
_exptl_absorpt_correction_type multi-scan
_exptl_absorpt_process_details 'CrysAlisPro 1.171.38.41 (Rigaku Oxford Diffraction, 2015)'
_exptl_crystal_colour colourless
_exptl_crystal_density_diffrn 1.477
_exptl_crystal_description plate
_exptl_crystal_F_000 477
_exptl_crystal_recrystallization_method 'the material was recrystallized from --- by slow evaporation'
_exptl_crystal_size_max 0.14
_exptl_crystal_size_mid 0.07
_exptl_crystal_size_min 0.01
_refine_diff_density_max 0.339
_refine_diff_density_min -0.340
_refine_diff_density_rms 0.055
_refine_ls_abs_structure_details
;
 Flack x determined using 3447 quotients [(I+)-(I-)]/[(I+)+(I-)]
 (Parsons, Flack and Wagner, Acta Cryst. B69 (2013) 249-259).
;
_refine_ls_abs_structure_Flack -0.02(4)
_refine_ls_extinction_method none
_refine_ls_goodness_of_fit_ref 1.049
_refine_ls_hydrogen_treatment mixed
_refine_ls_matrix_type full
_refine_ls_number_parameters 583
_refine_ls_number_reflns 10496
_refine_ls_number_restraints 5
_refine_ls_restrained_S_all 1.049
_refine_ls_R_factor_all 0.0563
_refine_ls_R_factor_gt 0.0429
_refine_ls_shift/su_max 0.000
_refine_ls_shift/su_mean 0.000
_refine_ls_structure_factor_coef Fsqd
_refine_ls_weighting_details 'w=1/[\s^2^(Fo^2^)+(0.0596P)^2^+0.0049P] where P=(Fo^2^+2Fc^2^)/3'
_refine_ls_weighting_scheme calc
_refine_ls_wR_factor_gt 0.1019
_refine_ls_wR_factor_ref 0.1071
_reflns_Friedel_coverage 0.964
_reflns_Friedel_fraction_full 0.972
_reflns_Friedel_fraction_max 0.961
_reflns_number_gt 8772
_reflns_number_total 10496
_reflns_threshold_expression 'I > 2\s(I)'
_cod_data_source_file d0ce00276c2.cif
_cod_data_source_block 2016scas0001_R_100K
_cod_original_cell_volume 1039.68(7)
_cod_original_formula_sum 'C40 H39 Cl2 F6 N6 O8.50'
_cod_database_code 7240200
_shelx_shelxl_version_number 2016/6
_shelx_space_group_comment
;
The symmetry employed for this shelxl refinement is uniquely defined
by the following loop, which should always be used as a source of
symmetry information in preference to the above space-group names.
They are only intended as comments.
;

loop_
_space_group_symop_operation_xyz
'x, y, z'

loop_
_atom_site_label
_atom_site_type_symbol
_atom_site_fract_x
_atom_site_fract_y
_atom_site_fract_z
_atom_site_U_iso_or_equiv
_atom_site_adp_type
_atom_site_occupancy
_atom_site_site_symmetry_order
_atom_site_calc_flag
_atom_site_refinement_flags_posn
_atom_site_refinement_flags_adp
_atom_site_refinement_flags_occupancy
_atom_site_disorder_assembly
_atom_site_disorder_group
Cl11 Cl 0.40375(10) -0.40556(8) -0.01781(8) 0.0242(2) Uani 1 1 d . . . . .
F101 F 0.1243(3) -0.3763(2) 0.0489(2) 0.0253(5) Uani 1 1 d . . . . .
F102 F 0.2600(2) 0.08021(19) 0.12721(19) 0.0203(5) Uani 1 1 d . . . . .
F103 F 0.2422(2) 0.0272(2) -0.1406(2) 0.0230(5) Uani 1 1 d . . . . .
O101 O 0.8317(3) 0.5342(2) 0.2608(2) 0.0184(5) Uani 1 1 d . . . . .
O102 O 0.8521(3) 0.6218(2) 0.5098(2) 0.0300(6) Uani 1 1 d . . . . .
O103 O 0.9558(3) 0.3599(2) 0.8131(2) 0.0209(5) Uani 1 1 d D . . . .
O104 O 0.7302(3) 0.3862(3) 0.8426(2) 0.0328(6) Uani 1 1 d . . . . .
N101 N 0.5296(3) 0.0951(3) 0.0588(3) 0.0140(6) Uani 1 1 d . . . . .
N102 N 0.6858(3) 0.3152(3) 0.1604(3) 0.0135(6) Uani 1 1 d . . . . .
N103 N 0.7086(3) 0.2786(3) 0.3887(3) 0.0153(6) Uani 1 1 d . . . . .
C101 C 0.4664(4) -0.1427(3) 0.0268(3) 0.0141(7) Uani 1 1 d . . . . .
H101 H 0.560830 -0.141051 0.005735 0.017 Uiso 1 1 calc R U . . .
C102 C 0.3634(4) -0.2602(3) 0.0232(3) 0.0170(7) Uani 1 1 d . . . . .
C103 C 0.2254(4) -0.2615(3) 0.0535(3) 0.0187(8) Uani 1 1 d . . . . .
C104 C 0.1870(4) -0.1478(4) 0.0885(3) 0.0183(7) Uani 1 1 d . . . . .
H104 H 0.092164 -0.149661 0.108930 0.022 Uiso 1 1 calc R U . . .
C105 C 0.2923(4) -0.0322(3) 0.0924(3) 0.0152(7) Uani 1 1 d . . . . .
C106 C 0.4312(4) -0.0261(4) 0.0615(3) 0.0137(7) Uani 1 1 d . . . . .
C107 C 0.5289(4) 0.1063(3) -0.0641(3) 0.0152(7) Uani 1 1 d . . . . .
H10A H 0.539029 0.025061 -0.113545 0.018 Uiso 1 1 calc R U . . .
H10B H 0.624756 0.181060 -0.051784 0.018 Uiso 1 1 calc R U . . .
C108 C 0.3768(4) 0.1274(3) -0.1385(3) 0.0156(7) Uani 1 1 d . . . . .
C109 C 0.3683(5) 0.1046(4) -0.2732(4) 0.0248(8) Uani 1 1 d . . . . .
H10C H 0.365920 0.014495 -0.309371 0.037 Uiso 1 1 calc R U . . .
H10D H 0.463557 0.167508 -0.276132 0.037 Uiso 1 1 calc R U . . .
H10E H 0.269834 0.116980 -0.321039 0.037 Uiso 1 1 calc R U . . .
C110 C 0.3603(4) 0.2586(4) -0.0799(4) 0.0200(8) Uani 1 1 d . . . . .
H11A H 0.262136 0.266858 -0.133045 0.030 Uiso 1 1 calc R U . . .
H11B H 0.455170 0.330483 -0.071501 0.030 Uiso 1 1 calc R U . . .
H11C H 0.352885 0.263286 0.002853 0.030 Uiso 1 1 calc R U . . .
C111 C 0.6141(4) 0.1973(3) 0.1672(3) 0.0130(6) Uani 1 1 d . . . . .
C112 C 0.7612(4) 0.4150(4) 0.2653(3) 0.0153(7) Uani 1 1 d . . . . .
C113 C 0.7732(4) 0.3992(3) 0.3832(3) 0.0158(7) Uani 1 1 d . . . . .
C114 C 0.6278(4) 0.1783(3) 0.2842(3) 0.0159(7) Uani 1 1 d . . . . .
H114 H 0.578756 0.093371 0.287994 0.019 Uiso 1 1 calc R U . . .
C115 C 0.8158(4) 0.5459(4) 0.1382(4) 0.0223(8) Uani 1 1 d . . . . .
H11D H 0.700827 0.521302 0.088962 0.033 Uiso 1 1 calc R U . . .
H11E H 0.863755 0.487214 0.096096 0.033 Uiso 1 1 calc R U . . .
H11F H 0.872112 0.637190 0.146347 0.033 Uiso 1 1 calc R U . . .
C116 C 0.8473(4) 0.5095(4) 0.5041(3) 0.0205(8) Uani 1 1 d . . . . .
C117 C 0.9165(4) 0.4737(3) 0.6180(3) 0.0174(6) Uani 1 1 d . . . . .
H117 H 0.951350 0.394080 0.604850 0.021 Uiso 1 1 calc R U . . .
C118 C 0.8485(4) 0.5028(3) 0.7247(3) 0.0218(7) Uani 1 1 d . . . . .
H118 H 0.761648 0.544104 0.711104 0.026 Uiso 1 1 calc R U . . .
C119 C 1.0152(4) 0.5861(3) 0.7360(3) 0.0258(7) Uani 1 1 d . . . . .
H11G H 1.029324 0.676658 0.731997 0.031 Uiso 1 1 calc R U . . .
H11H H 1.110353 0.576321 0.793394 0.031 Uiso 1 1 calc R U . . .
C120 C 0.8372(4) 0.4108(4) 0.7990(3) 0.0232(7) Uani 1 1 d . . . . .
Cl12 Cl 0.30451(10) 0.91878(8) 0.41109(8) 0.0226(2) Uani 1 1 d . . . . .
F201 F 0.5890(2) 0.8899(2) 0.3517(2) 0.0239(5) Uani 1 1 d . . . . .
F202 F 0.4457(2) 0.4319(2) 0.2653(2) 0.0222(5) Uani 1 1 d . . . . .
F203 F 0.4561(2) 0.4874(2) 0.5362(2) 0.0265(5) Uani 1 1 d . . . . .
O201 O -0.1344(3) -0.0214(2) 0.1286(2) 0.0205(6) Uani 1 1 d . . . . .
O202 O -0.2646(3) -0.0987(2) -0.1274(2) 0.0242(5) Uani 1 1 d . . . . .
N201 N 0.1709(3) 0.4174(3) 0.3268(3) 0.0141(6) Uani 1 1 d . . . . .
N202 N 0.0141(3) 0.1977(3) 0.2265(3) 0.0159(6) Uani 1 1 d . . . . .
N203 N -0.0041(3) 0.2307(3) -0.0035(3) 0.0163(6) Uani 1 1 d . . . . .
C201 C 0.2372(4) 0.6545(4) 0.3611(3) 0.0161(7) Uani 1 1 d . . . . .
H201 H 0.140831 0.652601 0.379186 0.019 Uiso 1 1 calc R U . . .
C202 C 0.3444(4) 0.7728(3) 0.3686(3) 0.0157(7) Uani 1 1 d . . . . .
C203 C 0.4851(4) 0.7745(3) 0.3436(3) 0.0170(7) Uani 1 1 d . . . . .
C204 C 0.5232(4) 0.6617(4) 0.3094(3) 0.0177(7) Uani 1 1 d . . . . .
H204 H 0.620447 0.663769 0.292659 0.021 Uiso 1 1 calc R U . . .
C205 C 0.4127(4) 0.5449(3) 0.3005(3) 0.0168(7) Uani 1 1 d . . . . .
C206 C 0.2729(4) 0.5388(3) 0.3266(3) 0.0144(7) Uani 1 1 d . . . . .
C207 C 0.1698(4) 0.4065(3) 0.4489(3) 0.0158(7) Uani 1 1 d . . . . .
H20A H 0.072513 0.332631 0.435776 0.019 Uiso 1 1 calc R U . . .
H20B H 0.159974 0.488303 0.497637 0.019 Uiso 1 1 calc R U . . .
C208 C 0.3191(4) 0.3840(4) 0.5261(4) 0.0191(7) Uani 1 1 d . . . . .
C209 C 0.3169(5) 0.4011(4) 0.6579(4) 0.0243(8) Uani 1 1 d . . . . .
H20C H 0.415882 0.392512 0.709517 0.036 Uiso 1 1 calc R U . . .
H20D H 0.222164 0.333318 0.655718 0.036 Uiso 1 1 calc R U . . .
H20E H 0.311338 0.488600 0.693546 0.036 Uiso 1 1 calc R U . . .
C210 C 0.3389(5) 0.2560(4) 0.4659(4) 0.0244(8) Uani 1 1 d . . . . .
H21A H 0.336077 0.250170 0.380550 0.037 Uiso 1 1 calc R U . . .
H21B H 0.250628 0.182206 0.463491 0.037 Uiso 1 1 calc R U . . .
H21C H 0.443012 0.252284 0.514380 0.037 Uiso 1 1 calc R U . . .
C211 C 0.0875(4) 0.3143(3) 0.2180(3) 0.0147(7) Uani 1 1 d . . . . .
C212 C -0.0650(4) 0.0988(3) 0.1207(3) 0.0144(7) Uani 1 1 d . . . . .
C213 C -0.0763(4) 0.1114(4) 0.0022(3) 0.0170(7) Uani 1 1 d . . . . .
C214 C 0.0767(4) 0.3313(3) 0.1003(3) 0.0158(7) Uani 1 1 d . . . . .
H214 H 0.127724 0.415497 0.095917 0.019 Uiso 1 1 calc R U . . .
C215 C -0.1089(5) -0.0325(4) 0.2520(4) 0.0238(8) Uani 1 1 d . . . . .
H21D H -0.172551 -0.121076 0.245687 0.036 Uiso 1 1 calc R U . . .
H21E H -0.143051 0.033072 0.300608 0.036 Uiso 1 1 calc R U . . .
H21F H 0.006371 -0.016876 0.293641 0.036 Uiso 1 1 calc R U . . .
C216 C -0.1599(4) 0.0013(4) -0.1172(3) 0.0178(7) Uani 1 1 d . . . . .
O203 O -0.3180(3) 0.1590(2) -0.4367(2) 0.0182(5) Uani 1 1 d D . . . .
O204 O -0.0846(3) 0.1249(3) -0.4381(2) 0.0252(5) Uani 1 1 d . . . . .
C217 C -0.1118(4) 0.0202(3) -0.2261(3) 0.0205(6) Uani 1 1 d . . . . .
H217 H -0.003724 0.086837 -0.206719 0.025 Uiso 1 1 calc R U . . .
C218 C -0.2479(4) 0.0083(3) -0.3422(3) 0.0203(6) Uani 1 1 d . . . . .
H218 H -0.360040 -0.014268 -0.338797 0.024 Uiso 1 1 calc R U . . .
C219 C -0.1694(5) -0.0955(3) -0.3409(3) 0.0290(8) Uani 1 1 d . . . . .
H21G H -0.233286 -0.181324 -0.338913 0.035 Uiso 1 1 calc R U . . .
H21H H -0.096935 -0.101248 -0.390398 0.035 Uiso 1 1 calc R U . . .
C220 C -0.2057(4) 0.1020(3) -0.4109(3) 0.0186(6) Uani 1 1 d . . . . .
H203 H -0.290(5) 0.205(4) -0.480(4) 0.028 Uiso 1 1 d D U . . .
H103 H 0.943(5) 0.316(4) 0.860(4) 0.028 Uiso 1 1 d D U . . .
O1W O 0.7869(14) 0.7012(12) 0.9718(13) 0.110(4) Uani 0.5 1 d G . P . .
H1WA H 0.751671 0.765998 0.977736 0.165 Uiso 0.5 1 d G U P . .
H1WB H 0.707416 0.629545 0.941246 0.165 Uiso 0.5 1 d G U P . .

loop_
_atom_site_aniso_label
_atom_site_aniso_U_11
_atom_site_aniso_U_22
_atom_site_aniso_U_33
_atom_site_aniso_U_23
_atom_site_aniso_U_13
_atom_site_aniso_U_12
Cl11 0.0324(5) 0.0129(4) 0.0211(5) 0.0007(3) 0.0021(4) 0.0095(4)
F101 0.0290(11) 0.0149(11) 0.0262(12) 0.0063(9) 0.0091(9) -0.0018(9)
F102 0.0204(10) 0.0162(11) 0.0245(12) 0.0019(9) 0.0103(9) 0.0077(9)
F103 0.0150(10) 0.0242(12) 0.0247(12) 0.0102(10) 0.0011(9) 0.0018(9)
O101 0.0195(12) 0.0132(13) 0.0182(14) 0.0033(11) 0.0057(10) 0.0006(10)
O102 0.0442(16) 0.0170(11) 0.0222(13) 0.0017(10) 0.0040(12) 0.0114(11)
O103 0.0206(12) 0.0217(13) 0.0179(13) 0.0060(10) 0.0033(10) 0.0067(10)
O104 0.0272(14) 0.0509(17) 0.0223(14) 0.0107(12) 0.0117(12) 0.0138(13)
N101 0.0147(14) 0.0117(15) 0.0129(15) 0.0032(12) 0.0024(11) 0.0032(11)
N102 0.0115(13) 0.0141(15) 0.0122(15) 0.0017(12) 0.0025(11) 0.0038(11)
N103 0.0139(13) 0.0149(15) 0.0136(15) 0.0015(12) 0.0021(11) 0.0044(12)
C101 0.0131(15) 0.0131(17) 0.0126(17) 0.0012(13) 0.0023(13) 0.0032(13)
C102 0.0209(17) 0.0116(17) 0.0107(18) -0.0015(14) -0.0017(14) 0.0045(14)
C103 0.0215(18) 0.0129(18) 0.0148(19) 0.0047(15) 0.0015(14) -0.0011(14)
C104 0.0168(16) 0.0203(19) 0.0158(18) 0.0039(15) 0.0062(14) 0.0038(14)
C105 0.0166(16) 0.0150(18) 0.0127(18) 0.0023(14) 0.0026(14) 0.0075(14)
C106 0.0136(15) 0.0150(17) 0.0107(17) 0.0031(13) 0.0029(13) 0.0037(13)
C107 0.0156(16) 0.0166(18) 0.0131(17) 0.0030(14) 0.0072(14) 0.0043(14)
C108 0.0178(16) 0.0164(18) 0.0111(17) 0.0048(14) 0.0030(14) 0.0048(14)
C109 0.028(2) 0.031(2) 0.0129(19) 0.0056(16) 0.0035(15) 0.0120(17)
C110 0.0229(18) 0.0187(19) 0.020(2) 0.0061(15) 0.0053(15) 0.0110(15)
C111 0.0118(15) 0.0149(17) 0.0101(16) 0.0013(13) 0.0014(13) 0.0058(13)
C112 0.0113(15) 0.0173(18) 0.0160(18) 0.0027(14) 0.0032(13) 0.0066(13)
C113 0.0123(15) 0.0131(17) 0.0166(19) 0.0006(14) 0.0022(13) 0.0021(13)
C114 0.0170(16) 0.0124(17) 0.0130(17) 0.0014(13) 0.0025(13) 0.0012(13)
C115 0.0229(19) 0.019(2) 0.026(2) 0.0112(17) 0.0103(17) 0.0042(16)
C116 0.0199(17) 0.0180(19) 0.019(2) 0.0037(15) 0.0042(14) 0.0038(14)
C117 0.0163(15) 0.0150(14) 0.0127(15) -0.0014(11) 0.0012(12) 0.0011(12)
C118 0.0225(16) 0.0228(16) 0.0150(16) -0.0003(12) 0.0043(13) 0.0074(13)
C119 0.0294(18) 0.0186(16) 0.0168(17) -0.0005(13) 0.0003(14) 0.0006(14)
C120 0.0228(18) 0.0242(18) 0.0150(17) -0.0033(13) 0.0046(14) 0.0062(15)
Cl12 0.0285(5) 0.0134(4) 0.0221(5) 0.0015(3) 0.0053(4) 0.0081(3)
F201 0.0249(11) 0.0157(11) 0.0249(12) 0.0045(9) 0.0087(9) -0.0020(9)
F202 0.0219(11) 0.0177(11) 0.0318(13) 0.0070(10) 0.0128(10) 0.0116(9)
F203 0.0193(10) 0.0314(13) 0.0264(13) 0.0150(10) 0.0033(9) 0.0038(9)
O201 0.0193(13) 0.0145(13) 0.0250(15) 0.0039(11) 0.0080(11) 0.0029(10)
O202 0.0225(12) 0.0160(11) 0.0246(13) 0.0008(9) 0.0022(10) 0.0025(9)
N201 0.0160(14) 0.0130(15) 0.0121(15) 0.0027(12) 0.0045(11) 0.0045(11)
N202 0.0146(14) 0.0165(16) 0.0192(16) 0.0060(13) 0.0078(12) 0.0074(12)
N203 0.0130(14) 0.0173(16) 0.0151(15) 0.0031(12) 0.0016(11) 0.0047(12)
C201 0.0158(16) 0.0186(19) 0.0122(17) 0.0032(14) 0.0016(13) 0.0079(14)
C202 0.0206(17) 0.0123(17) 0.0104(17) 0.0022(14) 0.0010(14) 0.0055(14)
C203 0.0184(17) 0.0147(18) 0.0112(18) 0.0016(14) 0.0018(14) 0.0003(14)
C204 0.0151(16) 0.0218(19) 0.0154(18) 0.0060(15) 0.0054(14) 0.0049(14)
C205 0.0185(17) 0.0153(18) 0.0158(19) 0.0023(15) 0.0054(14) 0.0074(15)
C206 0.0155(16) 0.0106(16) 0.0105(17) 0.0009(13) -0.0003(13) 0.0010(13)
C207 0.0190(17) 0.0141(17) 0.0150(18) 0.0043(14) 0.0065(14) 0.0064(14)
C208 0.0163(17) 0.021(2) 0.020(2) 0.0087(15) 0.0057(15) 0.0053(15)
C209 0.0315(19) 0.027(2) 0.0176(19) 0.0099(16) 0.0080(16) 0.0133(17)
C210 0.0257(19) 0.030(2) 0.024(2) 0.0107(17) 0.0088(16) 0.0173(17)
C211 0.0112(15) 0.0128(17) 0.0206(19) 0.0037(14) 0.0060(14) 0.0059(13)
C212 0.0091(14) 0.0099(16) 0.0225(19) 0.0034(14) 0.0050(13) 0.0021(12)
C213 0.0141(16) 0.0186(19) 0.0172(19) 0.0034(15) 0.0037(14) 0.0078(14)
C214 0.0150(16) 0.0152(17) 0.0167(18) 0.0063(14) 0.0028(14) 0.0061(14)
C215 0.025(2) 0.020(2) 0.028(2) 0.0106(18) 0.0090(17) 0.0055(16)
C216 0.0154(16) 0.0171(18) 0.0166(18) -0.0003(14) 0.0001(13) 0.0096(14)
O203 0.0165(11) 0.0195(12) 0.0150(12) 0.0053(9) 0.0021(9) 0.0039(9)
O204 0.0181(12) 0.0292(14) 0.0231(14) 0.0021(11) 0.0050(10) 0.0069(11)
C217 0.0161(15) 0.0231(16) 0.0167(16) -0.0002(12) 0.0009(12) 0.0081(13)
C218 0.0179(16) 0.0153(15) 0.0184(17) 0.0009(12) -0.0009(13) 0.0020(13)
C219 0.041(2) 0.0216(17) 0.0219(18) 0.0011(13) 0.0066(16) 0.0157(16)
C220 0.0181(16) 0.0157(15) 0.0119(15) -0.0038(12) -0.0003(13) 0.0023(13)
O1W 0.124(9) 0.105(8) 0.111(10) 0.036(8) 0.044(8) 0.052(8)

loop_
_atom_type_symbol
_atom_type_description
_atom_type_scat_dispersion_real
_atom_type_scat_dispersion_imag
_atom_type_scat_source
C C 0.0033 0.0016 'International Tables Vol C Tables 4.2.6.8 and 6.1.1.4'
H H 0.0000 0.0000 'International Tables Vol C Tables 4.2.6.8 and 6.1.1.4'
Cl Cl 0.1484 0.1585 'International Tables Vol C Tables 4.2.6.8 and 6.1.1.4'
F F 0.0171 0.0103 'International Tables Vol C Tables 4.2.6.8 and 6.1.1.4'
N N 0.0061 0.0033 'International Tables Vol C Tables 4.2.6.8 and 6.1.1.4'
O O 0.0106 0.0060 'International Tables Vol C Tables 4.2.6.8 and 6.1.1.4'

loop_
_geom_angle_atom_site_label_1
_geom_angle_atom_site_label_2
_geom_angle_atom_site_label_3
_geom_angle
_geom_angle_site_symmetry_1
_geom_angle_site_symmetry_3
_geom_angle_publ_flag
C112 O101 C115 116.7(3) . . ?
C120 O103 H103 106(3) . . ?
C111 N101 C106 119.9(3) . . ?
C111 N101 C107 122.5(3) . . ?
C106 N101 C107 117.6(3) . . ?
C112 N102 C111 118.2(3) . . ?
C114 N103 C113 119.9(3) . . ?
C102 C101 C106 119.8(3) . . ?
C102 C101 H101 120.1 . . ?
C106 C101 H101 120.1 . . ?
C101 C102 C103 119.6(3) . . ?
C101 C102 Cl11 121.1(3) . . ?
C103 C102 Cl11 119.3(3) . . ?
F101 C103 C104 118.4(3) . . ?
F101 C103 C102 119.5(3) . . ?
C104 C103 C102 122.1(3) . . ?
C105 C104 C103 117.1(3) . . ?
C105 C104 H104 121.5 . . ?
C103 C104 H104 121.5 . . ?
F102 C105 C104 118.7(3) . . ?
F102 C105 C106 118.3(3) . . ?
C104 C105 C106 123.0(3) . . ?
C105 C106 C101 118.4(3) . . ?
C105 C106 N101 120.4(3) . . ?
C101 C106 N101 121.0(3) . . ?
N101 C107 C108 113.8(3) . . ?
N101 C107 H10A 108.8 . . ?
C108 C107 H10A 108.8 . . ?
N101 C107 H10B 108.8 . . ?
C108 C107 H10B 108.8 . . ?
H10A C107 H10B 107.7 . . ?
F103 C108 C110 107.0(3) . . ?
F103 C108 C109 106.3(3) . . ?
C110 C108 C109 113.0(3) . . ?
F103 C108 C107 106.8(3) . . ?
C110 C108 C107 113.6(3) . . ?
C109 C108 C107 109.6(3) . . ?
C108 C109 H10C 109.5 . . ?
C108 C109 H10D 109.5 . . ?
H10C C109 H10D 109.5 . . ?
C108 C109 H10E 109.5 . . ?
H10C C109 H10E 109.5 . . ?
H10D C109 H10E 109.5 . . ?
C108 C110 H11A 109.5 . . ?
C108 C110 H11B 109.5 . . ?
H11A C110 H11B 109.5 . . ?
C108 C110 H11C 109.5 . . ?
H11A C110 H11C 109.5 . . ?
H11B C110 H11C 109.5 . . ?
N102 C111 N101 118.6(3) . . ?
N102 C111 C114 120.7(3) . . ?
N101 C111 C114 120.7(3) . . ?
N102 C112 O101 119.4(3) . . ?
N102 C112 C113 122.1(3) . . ?
O101 C112 C113 118.5(3) . . ?
N103 C113 C112 118.8(3) . . ?
N103 C113 C116 116.7(3) . . ?
C112 C113 C116 124.5(3) . . ?
N103 C114 C111 120.1(3) . . ?
N103 C114 H114 119.9 . . ?
C111 C114 H114 119.9 . . ?
O101 C115 H11D 109.5 . . ?
O101 C115 H11E 109.5 . . ?
H11D C115 H11E 109.5 . . ?
O101 C115 H11F 109.5 . . ?
H11D C115 H11F 109.5 . . ?
H11E C115 H11F 109.5 . . ?
O102 C116 C113 122.0(3) . . ?
O102 C116 C117 122.0(3) . . ?
C113 C116 C117 116.0(3) . . ?
C119 C117 C116 116.4(3) . . ?
C119 C117 C118 59.8(2) . . ?
C116 C117 C118 117.6(3) . . ?
C119 C117 H117 116.9 . . ?
C116 C117 H117 116.9 . . ?
C118 C117 H117 116.9 . . ?
C120 C118 C119 118.4(3) . . ?
C120 C118 C117 118.3(3) . . ?
C119 C118 C117 58.7(2) . . ?
C120 C118 H118 116.4 . . ?
C119 C118 H118 116.4 . . ?
C117 C118 H118 116.4 . . ?
C117 C119 C118 61.4(2) . . ?
C117 C119 H11G 117.6 . . ?
C118 C119 H11G 117.6 . . ?
C117 C119 H11H 117.6 . . ?
C118 C119 H11H 117.6 . . ?
H11G C119 H11H 114.7 . . ?
O104 C120 O103 123.9(3) . . ?
O104 C120 C118 123.0(3) . . ?
O103 C120 C118 113.0(3) . . ?
C212 O201 C215 117.1(3) . . ?
C211 N201 C206 120.7(3) . . ?
C211 N201 C207 122.4(3) . . ?
C206 N201 C207 116.7(3) . . ?
C212 N202 C211 117.1(3) . . ?
C214 N203 C213 120.1(3) . . ?
C202 C201 C206 119.1(3) . . ?
C202 C201 H201 120.4 . . ?
C206 C201 H201 120.4 . . ?
C203 C202 C201 119.9(3) . . ?
C203 C202 Cl12 119.6(3) . . ?
C201 C202 Cl12 120.5(2) . . ?
F201 C203 C204 118.4(3) . . ?
F201 C203 C202 119.5(3) . . ?
C204 C203 C202 122.2(3) . . ?
C203 C204 C205 116.7(3) . . ?
C203 C204 H204 121.6 . . ?
C205 C204 H204 121.6 . . ?
F202 C205 C206 118.8(3) . . ?
F202 C205 C204 118.1(3) . . ?
C206 C205 C204 123.1(3) . . ?
C205 C206 C201 119.0(3) . . ?
C205 C206 N201 120.6(3) . . ?
C201 C206 N201 120.3(3) . . ?
N201 C207 C208 114.9(3) . . ?
N201 C207 H20A 108.5 . . ?
C208 C207 H20A 108.5 . . ?
N201 C207 H20B 108.5 . . ?
C208 C207 H20B 108.5 . . ?
H20A C207 H20B 107.5 . . ?
F203 C208 C210 107.3(3) . . ?
F203 C208 C209 106.2(3) . . ?
C210 C208 C209 113.7(3) . . ?
F203 C208 C207 106.7(3) . . ?
C210 C208 C207 113.4(3) . . ?
C209 C208 C207 108.9(3) . . ?
C208 C209 H20C 109.5 . . ?
C208 C209 H20D 109.5 . . ?
H20C C209 H20D 109.5 . . ?
C208 C209 H20E 109.5 . . ?
H20C C209 H20E 109.5 . . ?
H20D C209 H20E 109.5 . . ?
C208 C210 H21A 109.5 . . ?
C208 C210 H21B 109.5 . . ?
H21A C210 H21B 109.5 . . ?
C208 C210 H21C 109.5 . . ?
H21A C210 H21C 109.5 . . ?
H21B C210 H21C 109.5 . . ?
N202 C211 N201 117.8(3) . . ?
N202 C211 C214 121.0(3) . . ?
N201 C211 C214 121.2(3) . . ?
N202 C212 O201 117.6(3) . . ?
N202 C212 C213 123.5(3) . . ?
O201 C212 C213 118.9(3) . . ?
N203 C213 C212 118.0(3) . . ?
N203 C213 C216 117.5(3) . . ?
C212 C213 C216 124.4(3) . . ?
N203 C214 C211 120.3(3) . . ?
N203 C214 H214 119.8 . . ?
C211 C214 H214 119.8 . . ?
O201 C215 H21D 109.5 . . ?
O201 C215 H21E 109.5 . . ?
H21D C215 H21E 109.5 . . ?
O201 C215 H21F 109.5 . . ?
H21D C215 H21F 109.5 . . ?
H21E C215 H21F 109.5 . . ?
O202 C216 C213 122.3(3) . . ?
O202 C216 C217 121.4(3) . . ?
C213 C216 C217 116.3(3) . . ?
C220 O203 H203 106(3) . . ?
C219 C217 C216 118.3(3) . . ?
C219 C217 C218 59.4(2) . . ?
C216 C217 C218 116.3(3) . . ?
C219 C217 H217 116.8 . . ?
C216 C217 H217 116.8 . . ?
C218 C217 H217 116.8 . . ?
C220 C218 C219 118.6(3) . . ?
C220 C218 C217 115.8(3) . . ?
C219 C218 C217 59.0(2) . . ?
C220 C218 H218 116.9 . . ?
C219 C218 H218 116.9 . . ?
C217 C218 H218 116.9 . . ?
C217 C219 C218 61.6(2) . . ?
C217 C219 H21G 117.6 . . ?
C218 C219 H21G 117.6 . . ?
C217 C219 H21H 117.6 . . ?
C218 C219 H21H 117.6 . . ?
H21G C219 H21H 114.7 . . ?
O204 C220 O203 124.3(3) . . ?
O204 C220 C218 124.7(3) . . ?
O203 C220 C218 111.0(3) . . ?
H1WA O1W H1WB 109.5 . . ?

loop_
_geom_bond_atom_site_label_1
_geom_bond_atom_site_label_2
_geom_bond_distance
_geom_bond_site_symmetry_2
_geom_bond_publ_flag
Cl11 C102 1.725(3) . ?
F101 C103 1.348(4) . ?
F102 C105 1.344(4) . ?
F103 C108 1.420(4) . ?
O101 C112 1.333(4) . ?
O101 C115 1.445(4) . ?
O102 C116 1.216(4) . ?
O103 C120 1.324(4) . ?
O103 H103 0.82(2) . ?
O104 C120 1.215(4) . ?
N101 C111 1.365(4) . ?
N101 C106 1.425(4) . ?
N101 C107 1.472(4) . ?
N102 C112 1.321(4) . ?
N102 C111 1.333(4) . ?
N103 C114 1.324(4) . ?
N103 C113 1.340(4) . ?
C101 C102 1.383(5) . ?
C101 C106 1.400(5) . ?
C101 H101 0.9500 . ?
C102 C103 1.388(5) . ?
C103 C104 1.387(5) . ?
C104 C105 1.374(5) . ?
C104 H104 0.9500 . ?
C105 C106 1.391(5) . ?
C107 C108 1.526(5) . ?
C107 H10A 0.9900 . ?
C107 H10B 0.9900 . ?
C108 C110 1.516(5) . ?
C108 C109 1.517(5) . ?
C109 H10C 0.9800 . ?
C109 H10D 0.9800 . ?
C109 H10E 0.9800 . ?
C110 H11A 0.9800 . ?
C110 H11B 0.9800 . ?
C110 H11C 0.9800 . ?
C111 C114 1.413(5) . ?
C112 C113 1.411(5) . ?
C113 C116 1.493(5) . ?
C114 H114 0.9500 . ?
C115 H11D 0.9800 . ?
C115 H11E 0.9800 . ?
C115 H11F 0.9800 . ?
C116 C117 1.501(5) . ?
C117 C119 1.499(4) . ?
C117 C118 1.540(4) . ?
C117 H117 1.0000 . ?
C118 C120 1.486(5) . ?
C118 C119 1.516(5) . ?
C118 H118 1.0000 . ?
C119 H11G 0.9900 . ?
C119 H11H 0.9900 . ?
Cl12 C202 1.731(3) . ?
F201 C203 1.350(4) . ?
F202 C205 1.354(4) . ?
F203 C208 1.420(4) . ?
O201 C212 1.357(4) . ?
O201 C215 1.441(5) . ?
O202 C216 1.222(4) . ?
N201 C211 1.370(5) . ?
N201 C206 1.429(4) . ?
N201 C207 1.466(4) . ?
N202 C212 1.324(5) . ?
N202 C211 1.335(4) . ?
N203 C214 1.321(5) . ?
N203 C213 1.344(5) . ?
C201 C202 1.390(5) . ?
C201 C206 1.393(5) . ?
C201 H201 0.9500 . ?
C202 C203 1.381(5) . ?
C203 C204 1.375(5) . ?
C204 C205 1.386(5) . ?
C204 H204 0.9500 . ?
C205 C206 1.372(5) . ?
C207 C208 1.528(5) . ?
C207 H20A 0.9900 . ?
C207 H20B 0.9900 . ?
C208 C210 1.504(5) . ?
C208 C209 1.519(5) . ?
C209 H20C 0.9800 . ?
C209 H20D 0.9800 . ?
C209 H20E 0.9800 . ?
C210 H21A 0.9800 . ?
C210 H21B 0.9800 . ?
C210 H21C 0.9800 . ?
C211 C214 1.416(5) . ?
C212 C213 1.407(5) . ?
C213 C216 1.483(5) . ?
C214 H214 0.9500 . ?
C215 H21D 0.9800 . ?
C215 H21E 0.9800 . ?
C215 H21F 0.9800 . ?
C216 C217 1.497(5) . ?
O203 C220 1.330(4) . ?
O203 H203 0.84(2) . ?
O204 C220 1.208(4) . ?
C217 C219 1.488(4) . ?
C217 C218 1.527(4) . ?
C217 H217 1.0000 . ?
C218 C220 1.490(5) . ?
C218 C219 1.494(4) . ?
C218 H218 1.0000 . ?
C219 H21G 0.9900 . ?
C219 H21H 0.9900 . ?
O1W H1WA 0.8497 . ?
O1W H1WB 0.8500 . ?

loop_
_geom_hbond_atom_site_label_D
_geom_hbond_atom_site_label_H
_geom_hbond_atom_site_label_A
_geom_hbond_distance_DH
_geom_hbond_distance_HA
_geom_hbond_distance_DA
_geom_hbond_angle_DHA
_geom_hbond_site_symmetry_A
O103 H103 N203 0.82(2) 2.05(3) 2.837(4) 161(4) 1_656
O203 H203 N103 0.84(2) 1.90(3) 2.711(4) 162(4) 1_454
O1W H1WA O202 0.85 2.15 2.806(12) 133.3 1_666

loop_
_geom_torsion_atom_site_label_1
_geom_torsion_atom_site_label_2
_geom_torsion_atom_site_label_3
_geom_torsion_atom_site_label_4
_geom_torsion
_geom_torsion_site_symmetry_1
_geom_torsion_site_symmetry_2
_geom_torsion_site_symmetry_3
_geom_torsion_site_symmetry_4
_geom_torsion_publ_flag
C106 C101 C102 C103 0.4(5) . . . . ?
C106 C101 C102 Cl11 -179.4(3) . . . . ?
C101 C102 C103 F101 179.4(3) . . . . ?
Cl11 C102 C103 F101 -0.8(5) . . . . ?
C101 C102 C103 C104 -0.5(5) . . . . ?
Cl11 C102 C103 C104 179.3(3) . . . . ?
F101 C103 C104 C105 180.0(3) . . . . ?
C102 C103 C104 C105 -0.1(5) . . . . ?
C103 C104 C105 F102 -179.3(3) . . . . ?
C103 C104 C105 C106 0.8(5) . . . . ?
F102 C105 C106 C101 179.2(3) . . . . ?
C104 C105 C106 C101 -1.0(5) . . . . ?
F102 C105 C106 N101 -4.3(5) . . . . ?
C104 C105 C106 N101 175.5(3) . . . . ?
C102 C101 C106 C105 0.3(5) . . . . ?
C102 C101 C106 N101 -176.2(3) . . . . ?
C111 N101 C106 C105 67.6(4) . . . . ?
C107 N101 C106 C105 -109.3(4) . . . . ?
C111 N101 C106 C101 -116.0(4) . . . . ?
C107 N101 C106 C101 67.1(4) . . . . ?
C111 N101 C107 C108 -100.8(3) . . . . ?
C106 N101 C107 C108 76.1(4) . . . . ?
N101 C107 C108 F103 -51.5(4) . . . . ?
N101 C107 C108 C110 66.2(4) . . . . ?
N101 C107 C108 C109 -166.3(3) . . . . ?
C112 N102 C111 N101 177.1(3) . . . . ?
C112 N102 C111 C114 -4.0(4) . . . . ?
C106 N101 C111 N102 -170.2(3) . . . . ?
C107 N101 C111 N102 6.6(4) . . . . ?
C106 N101 C111 C114 10.8(4) . . . . ?
C107 N101 C111 C114 -172.4(3) . . . . ?
C111 N102 C112 O101 -179.0(3) . . . . ?
C111 N102 C112 C113 2.5(4) . . . . ?
C115 O101 C112 N102 1.7(4) . . . . ?
C115 O101 C112 C113 -179.8(3) . . . . ?
C114 N103 C113 C112 -3.6(5) . . . . ?
C114 N103 C113 C116 173.7(3) . . . . ?
N102 C112 C113 N103 1.3(5) . . . . ?
O101 C112 C113 N103 -177.2(3) . . . . ?
N102 C112 C113 C116 -175.8(3) . . . . ?
O101 C112 C113 C116 5.7(5) . . . . ?
C113 N103 C114 C111 2.1(5) . . . . ?
N102 C111 C114 N103 1.8(5) . . . . ?
N101 C111 C114 N103 -179.3(3) . . . . ?
N103 C113 C116 O102 -151.0(3) . . . . ?
C112 C113 C116 O102 26.2(5) . . . . ?
N103 C113 C116 C117 29.4(4) . . . . ?
C112 C113 C116 C117 -153.4(3) . . . . ?
O102 C116 C117 C119 -9.6(5) . . . . ?
C113 C116 C117 C119 170.1(3) . . . . ?
O102 C116 C117 C118 58.5(5) . . . . ?
C113 C116 C117 C118 -121.8(3) . . . . ?
C119 C117 C118 C120 -107.8(3) . . . . ?
C116 C117 C118 C120 146.0(3) . . . . ?
C116 C117 C118 C119 -106.1(3) . . . . ?
C116 C117 C119 C118 108.0(3) . . . . ?
C120 C118 C119 C117 107.5(3) . . . . ?
C119 C118 C120 O104 145.7(3) . . . . ?
C117 C118 C120 O104 -146.5(3) . . . . ?
C119 C118 C120 O103 -33.8(4) . . . . ?
C117 C118 C120 O103 34.0(4) . . . . ?
C206 C201 C202 C203 -0.8(5) . . . . ?
C206 C201 C202 Cl12 180.0(3) . . . . ?
C201 C202 C203 F201 -179.6(3) . . . . ?
Cl12 C202 C203 F201 -0.4(5) . . . . ?
C201 C202 C203 C204 0.8(5) . . . . ?
Cl12 C202 C203 C204 -180.0(3) . . . . ?
F201 C203 C204 C205 -179.3(3) . . . . ?
C202 C203 C204 C205 0.3(5) . . . . ?
C203 C204 C205 F202 179.1(3) . . . . ?
C203 C204 C205 C206 -1.4(5) . . . . ?
F202 C205 C206 C201 -179.1(3) . . . . ?
C204 C205 C206 C201 1.4(6) . . . . ?
F202 C205 C206 N201 5.2(5) . . . . ?
C204 C205 C206 N201 -174.3(3) . . . . ?
C202 C201 C206 C205 -0.3(5) . . . . ?
C202 C201 C206 N201 175.5(3) . . . . ?
C211 N201 C206 C205 -67.9(4) . . . . ?
C207 N201 C206 C205 107.9(4) . . . . ?
C211 N201 C206 C201 116.4(4) . . . . ?
C207 N201 C206 C201 -67.8(4) . . . . ?
C211 N201 C207 C208 99.9(3) . . . . ?
C206 N201 C207 C208 -75.9(4) . . . . ?
N201 C207 C208 F203 54.9(4) . . . . ?
N201 C207 C208 C210 -63.1(4) . . . . ?
N201 C207 C208 C209 169.2(3) . . . . ?
C212 N202 C211 N201 -179.5(3) . . . . ?
C212 N202 C211 C214 1.7(4) . . . . ?
C206 N201 C211 N202 170.1(3) . . . . ?
C207 N201 C211 N202 -5.5(4) . . . . ?
C206 N201 C211 C214 -11.1(4) . . . . ?
C207 N201 C211 C214 173.3(3) . . . . ?
C211 N202 C212 O201 177.3(3) . . . . ?
C211 N202 C212 C213 -0.7(4) . . . . ?
C215 O201 C212 N202 -3.1(4) . . . . ?
C215 O201 C212 C213 175.0(3) . . . . ?
C214 N203 C213 C212 1.1(4) . . . . ?
C214 N203 C213 C216 -177.8(3) . . . . ?
N202 C212 C213 N203 -0.7(5) . . . . ?
O201 C212 C213 N203 -178.7(3) . . . . ?
N202 C212 C213 C216 178.1(3) . . . . ?
O201 C212 C213 C216 0.1(5) . . . . ?
C213 N203 C214 C211 -0.1(4) . . . . ?
N202 C211 C214 N203 -1.3(5) . . . . ?
N201 C211 C214 N203 179.9(3) . . . . ?
N203 C213 C216 O202 -159.1(3) . . . . ?
C212 C213 C216 O202 22.1(5) . . . . ?
N203 C213 C216 C217 19.6(4) . . . . ?
C212 C213 C216 C217 -159.2(3) . . . . ?
O202 C216 C217 C219 -12.1(5) . . . . ?
C213 C216 C217 C219 169.2(3) . . . . ?
O202 C216 C217 C218 55.6(4) . . . . ?
C213 C216 C217 C218 -123.1(3) . . . . ?
C219 C217 C218 C220 -109.3(3) . . . . ?
C216 C217 C218 C220 142.0(3) . . . . ?
C216 C217 C218 C219 -108.7(3) . . . . ?
C216 C217 C219 C218 105.5(3) . . . . ?
C220 C218 C219 C217 104.6(3) . . . . ?
C219 C218 C220 O204 -20.5(5) . . . . ?
C217 C218 C220 O204 46.7(4) . . . . ?
C219 C218 C220 O203 160.5(3) . . . . ?
C217 C218 C220 O203 -132.3(3) . . . . ?
